data_2100467
loop_
_publ_author_name
'Edwin A Collier'
'Roger J Davey'
'Simon N Black'
'Ronald J Roberts'

_publ_section_title
;
 17 salts of ephedrine: crystal structures and packing analysis
;
_journal_coeditor_code BK5025
_journal_date_accepted 2006-04-03
_journal_date_recd_electronic 2005-10-17
_journal_issue 3
_journal_name_full 'Acta Crystallographica Section B'
_journal_page_first 498
_journal_page_last 505
_journal_paper_category FA
_journal_paper_doi 10.1107/S0108768106012018
_journal_volume 62
_journal_year 2006
_chemical_formula_moiety 'C10 H14 Cl1 N1 O1'
_chemical_formula_structural 'C10 H14 CL1 N1 O1'
_chemical_formula_sum 'C10 H16 Cl N O'
_chemical_formula_weight 201.69
_chemical_name_systematic
;
(1R, 2S)-(-)-ephedrine hydrochloride
;
_space_group_IT_number 4
_symmetry_cell_setting monoclinic
_symmetry_space_group_name_Hall 'P 2yb'
_symmetry_space_group_name_H-M 'P 1 21 1'
_atom_sites_solution_hydrogens geom
_atom_sites_solution_primary direct
_atom_sites_solution_secondary difmap
_cell_angle_alpha 90
_cell_angle_beta 102.223(2)
_cell_angle_gamma 90
_cell_formula_units_Z 2
_cell_length_a 7.2557(3)
_cell_length_b 6.1228(3)
_cell_length_c 12.5486(6)
_cell_measurement_reflns_used 11628
_cell_measurement_temperature 150
_cell_measurement_theta_max 27.485
_cell_measurement_theta_min 0.998
_cell_volume 544.84(4)
_computing_cell_refinement 'HKL Scalepack (Otwinowski & Minor 1997)'
_computing_data_collection 'Collect (Nonius BV, 1997-2000)'
_computing_data_reduction 'HKL Denzo and Scalepack (Otwinowski & Minor 1997)'
_computing_molecular_graphics 'Ortep-3 for Windows (Farrugia, 1997)'
_computing_publication_material 'WinGX publication routines (Farrugia, 1999)'
_computing_structure_refinement 'SHELXL-97 (Sheldrick, 1997)'
_computing_structure_solution 'SHELXS-97 (Sheldrick, 1997)'
_diffrn_ambient_temperature 293(2)
_diffrn_measured_fraction_theta_full 0.996
_diffrn_measured_fraction_theta_max 0.996
_diffrn_measurement_device '95mm CCD camera on \k-goniostat'
_diffrn_measurement_device_type KappaCCD
_diffrn_measurement_method 'CCD rotation images, thick slices'
_diffrn_radiation_monochromator graphite
_diffrn_radiation_type MoK\a
_diffrn_radiation_wavelength 0.71073
_diffrn_reflns_av_R_equivalents 0.0574
_diffrn_reflns_limit_h_max 9
_diffrn_reflns_limit_h_min -9
_diffrn_reflns_limit_k_max 7
_diffrn_reflns_limit_k_min -7
_diffrn_reflns_limit_l_max 16
_diffrn_reflns_limit_l_min -16
_diffrn_reflns_number 9528
_diffrn_reflns_reduction_process
;
 Scaled and merged with SORTAV
 R.H. Blessing, (1987) Cryst. Rev. 1, 3-58
 R.H. Blessing, (1989) J. Appl. Cryst. 22, 396-397
;
_diffrn_reflns_theta_full 27.5
_diffrn_reflns_theta_max 27.5
_diffrn_reflns_theta_min 3
_exptl_absorpt_coefficient_mu 0.314
_exptl_absorpt_correction_T_max 1.083
_exptl_absorpt_correction_T_min 0.926
_exptl_absorpt_correction_type multi-scan
_exptl_absorpt_process_details
;
 R.H. Blessing, Acta Cryst. (1995), A51, 33-38
;
_exptl_crystal_colour colourless
_exptl_crystal_density_diffrn 1.229
_exptl_crystal_density_method 'not measured'
_exptl_crystal_description needle
_exptl_crystal_F_000 216
_exptl_crystal_size_max 0.3
_exptl_crystal_size_mid 0.05
_exptl_crystal_size_min 0.05
_refine_diff_density_max 0.728
_refine_diff_density_min -0.366
_refine_ls_abs_structure_details 'Flack H D (1983), Acta Cryst. A39, 876-881'
_refine_ls_abs_structure_Flack 0.05(13)
_refine_ls_extinction_method none
_refine_ls_goodness_of_fit_ref 1.187
_refine_ls_hydrogen_treatment mixed
_refine_ls_matrix_type full
_refine_ls_number_parameters 148
_refine_ls_number_reflns 2458
_refine_ls_number_restraints 1
_refine_ls_restrained_S_all 1.186
_refine_ls_R_factor_all 0.0884
_refine_ls_R_factor_gt 0.0657
_refine_ls_shift/su_max 0
_refine_ls_shift/su_mean 0
_refine_ls_structure_factor_coef Fsqd
_refine_ls_weighting_details 'calc w=1/[\s^2^(Fo^2^)+(0.0431P)^2^+0.7722P] where P=(Fo^2^+2Fc^2^)/3'
_refine_ls_weighting_scheme calc
_refine_ls_wR_factor_gt 0.1458
_refine_ls_wR_factor_ref 0.1558
_reflns_number_gt 2006
_reflns_number_total 2458
_reflns_threshold_expression >2sigma(I)
_cod_data_source_file bk5025.cif
_cod_data_source_block EPHEHCL
_cod_original_sg_symbol_H-M 'P 21'
_cod_database_code 2100467

loop_
_symmetry_equiv_pos_as_xyz
'x, y, z'
'-x, y+1/2, -z'

loop_
_atom_site_type_symbol
_atom_site_label
_atom_site_fract_x
_atom_site_fract_y
_atom_site_fract_z
_atom_site_U_iso_or_equiv
_atom_site_adp_type
_atom_site_calc_flag
_atom_site_refinement_flags
_atom_site_occupancy
C C1 0.8557(6) -0.0094(9) 0.0753(4) 0.0290(10) Uani d . 1
H H1 0.906(7) -0.151(10) 0.103(4) 0.035 Uiso d . 1
C C2 0.8046(7) 0.0174(9) -0.0373(4) 0.0338(12) Uani d . 1
H H2 0.839(7) -0.108(10) -0.083(4) 0.041 Uiso d . 1
C C3 0.7084(6) 0.2047(9) -0.0799(4) 0.0335(13) Uani d . 1
H H3 0.685(7) 0.224(9) -0.154(4) 0.04 Uiso d . 1
C C4 0.6663(7) 0.3648(9) -0.0110(4) 0.0361(12) Uani d . 1
H H4 0.596(7) 0.505(10) -0.039(4) 0.043 Uiso d . 1
C C5 0.7153(6) 0.3370(8) 0.1014(4) 0.0297(10) Uani d . 1
H H5 0.685(7) 0.449(9) 0.147(4) 0.036 Uiso d . 1
C C6 0.8108(5) 0.1492(11) 0.1455(3) 0.0247(8) Uani d . 1
C C7 0.8635(6) 0.1080(7) 0.2672(3) 0.0232(10) Uani d . 1
H H7 0.9866 0.0354 0.2839 0.028 Uiso calc R 1
C C8 0.7203(6) -0.0402(8) 0.3033(3) 0.0214(9) Uani d . 1
H H8 0.690(6) -0.169(9) 0.259(4) 0.026 Uiso d . 1
C C9 0.5321(6) 0.0728(7) 0.3037(4) 0.0259(10) Uani d . 1
H H10A 0.4413 -0.034 0.3151 0.039 Uiso calc R 1
H H10B 0.4876 0.1441 0.2349 0.039 Uiso calc R 1
H H10C 0.5494 0.179 0.3612 0.039 Uiso calc R 1
C C10 0.6985(6) -0.3065(8) 0.4550(4) 0.0319(12) Uani d . 1
H H12A 0.5758 -0.2548 0.4602 0.048 Uiso calc R 1
H H12B 0.7653 -0.355 0.5253 0.048 Uiso calc R 1
H H12C 0.6855 -0.4258 0.4043 0.048 Uiso calc R 1
N N1 0.8064(5) -0.1248(7) 0.4160(3) 0.0248(8) Uani d . 1
H H10 0.927(7) -0.196(8) 0.411(4) 0.03 Uiso d . 1
H H11 0.804(7) -0.019(9) 0.460(4) 0.03 Uiso d . 1
O O1 0.8740(5) 0.2991(6) 0.3322(3) 0.0315(8) Uani d . 1
H H6 0.956(8) 0.404(10) 0.325(4) 0.038 Uiso d . 1
Cl Cl1 1.17971(13) -0.34367(18) 0.37349(7) 0.0267(3) Uani d . 1

loop_
_atom_site_aniso_label
_atom_site_aniso_U_11
_atom_site_aniso_U_22
_atom_site_aniso_U_33
_atom_site_aniso_U_12
_atom_site_aniso_U_13
_atom_site_aniso_U_23
C1 0.028(2) 0.030(3) 0.031(2) 0.002(2) 0.0095(19) 0.002(2)
C2 0.035(3) 0.039(3) 0.033(3) -0.010(2) 0.019(2) -0.011(2)
C3 0.029(2) 0.049(4) 0.024(2) -0.009(2) 0.0076(17) 0.005(2)
C4 0.029(2) 0.038(3) 0.041(3) 0.006(2) 0.009(2) 0.012(2)
C5 0.029(2) 0.031(3) 0.031(2) 0.002(2) 0.0106(19) 0.002(2)
C6 0.0205(16) 0.028(2) 0.027(2) -0.001(2) 0.0080(14) 0.002(3)
C7 0.0222(19) 0.021(3) 0.026(2) 0.0009(16) 0.0039(15) -0.0019(17)
C8 0.018(2) 0.025(2) 0.020(2) 0.0008(17) 0.0034(15) -0.0046(18)
C9 0.020(2) 0.028(2) 0.029(2) -0.0002(17) 0.0040(17) -0.0039(18)
C10 0.034(2) 0.032(3) 0.032(2) -0.011(2) 0.0095(17) 0.001(2)
N1 0.0247(18) 0.025(2) 0.0259(19) -0.0050(16) 0.0072(15) -0.0020(16)
O1 0.0358(17) 0.0290(19) 0.0312(17) -0.0162(15) 0.0108(14) -0.0091(15)
Cl1 0.0221(4) 0.0298(5) 0.0289(5) -0.0045(5) 0.0068(3) 0.0017(6)

loop_
_atom_type_symbol
_atom_type_description
_atom_type_scat_dispersion_real
_atom_type_scat_dispersion_imag
_atom_type_scat_source
C C 0.0033 0.0016 'International Tables Vol C Tables 4.2.6.8 and 6.1.1.4'
H H 0 0 'International Tables Vol C Tables 4.2.6.8 and 6.1.1.4'
N N 0.0061 0.0033 'International Tables Vol C Tables 4.2.6.8 and 6.1.1.4'
O O 0.0106 0.006 'International Tables Vol C Tables 4.2.6.8 and 6.1.1.4'
Cl Cl 0.1484 0.1585 'International Tables Vol C Tables 4.2.6.8 and 6.1.1.4'

loop_
_geom_angle_atom_site_label_1
_geom_angle_atom_site_label_2
_geom_angle_atom_site_label_3
_geom_angle
C2 C1 C6 120.7(5)
C2 C1 H1 118(3)
C6 C1 H1 121(3)
C3 C2 C1 119.5(5)
C3 C2 H2 125(3)
C1 C2 H2 116(3)
C4 C3 C2 120.2(4)
C4 C3 H3 121(3)
C2 C3 H3 118(3)
C3 C4 C5 120.3(5)
C3 C4 H4 123(3)
C5 C4 H4 117(3)
C4 C5 C6 120.1(5)
C4 C5 H5 119(3)
C6 C5 H5 121(3)
C1 C6 C5 119.1(4)
C1 C6 C7 118.6(5)
C5 C6 C7 122.3(4)
O1 C7 C6 114.4(4)
O1 C7 C8 106.1(3)
C6 C7 C8 111.0(4)
O1 C7 H7 108.4
C6 C7 H7 108.4
C8 C7 H7 108.4
N1 C8 C7 108.1(3)
N1 C8 C9 110.1(3)
C7 C8 C9 113.4(4)
N1 C8 H8 105(3)
C7 C8 H8 114(3)
C9 C8 H8 106(3)
C8 C9 H10A 109.5
C8 C9 H10B 109.5
H10A C9 H10B 109.5
C8 C9 H10C 109.5
H10A C9 H10C 109.5
H10B C9 H10C 109.5
N1 C10 H12A 109.5
N1 C10 H12B 109.5
H12A C10 H12B 109.5
N1 C10 H12C 109.5
H12A C10 H12C 109.5
H12B C10 H12C 109.5
C10 N1 C8 114.7(3)
C10 N1 H10 103(3)
C8 N1 H10 107(3)
C10 N1 H11 106(3)
C8 N1 H11 106(3)
H10 N1 H11 121(4)
C7 O1 H6 119(3)

loop_
_geom_bond_atom_site_label_1
_geom_bond_atom_site_label_2
_geom_bond_distance
C1 C2 1.392(7)
C1 C6 1.395(7)
C1 H1 0.97(6)
C2 C3 1.389(8)
C2 H2 1.02(6)
C3 C4 1.383(7)
C3 H3 0.92(5)
C4 C5 1.391(7)
C4 H4 1.02(6)
C5 C6 1.395(8)
C5 H5 0.95(6)
C6 C7 1.515(5)
C7 O1 1.419(5)
C7 C8 1.519(6)
C7 H7 0.98
C8 N1 1.512(5)
C8 C9 1.532(6)
C8 H8 0.96(5)
C9 H10A 0.96
C9 H10B 0.96
C9 H10C 0.96
C10 N1 1.500(6)
C10 H12A 0.96
C10 H12B 0.96
C10 H12C 0.96
N1 H10 0.99(5)
N1 H11 0.85(5)
O1 H6 0.89(6)

loop_
_geom_hbond_atom_site_label_D
_geom_hbond_atom_site_label_H
_geom_hbond_atom_site_label_A
_geom_hbond_site_symmetry_A
_geom_hbond_distance_DH
_geom_hbond_distance_HA
_geom_hbond_distance_DA
_geom_hbond_angle_DHA
N1 H11 Cl1 2_756 0.85(5) 2.33(5) 3.136(4) 157(5)
O1 H6 Cl1 1_565 0.89(6) 2.23(6) 3.080(3) 159(4)

loop_
_geom_torsion_atom_site_label_1
_geom_torsion_atom_site_label_2
_geom_torsion_atom_site_label_3
_geom_torsion_atom_site_label_4
_geom_torsion
C6 C1 C2 C3 0.2(7)
C1 C2 C3 C4 1.0(7)
C2 C3 C4 C5 -1.8(7)
C3 C4 C5 C6 1.3(7)
C2 C1 C6 C5 -0.7(7)
C2 C1 C6 C7 177.8(4)
C4 C5 C6 C1 -0.1(7)
C4 C5 C6 C7 -178.5(4)
C1 C6 C7 O1 159.2(4)
C5 C6 C7 O1 -22.3(6)
C1 C6 C7 C8 -80.7(5)
C5 C6 C7 C8 97.7(5)
O1 C7 C8 N1 -70.6(4)
C6 C7 C8 N1 164.5(4)
O1 C7 C8 C9 51.8(4)
C6 C7 C8 C9 -73.1(5)
C7 C8 N1 C10 -168.8(4)
C9 C8 N1 C10 66.7(5)

loop_
_cod_related_entry_id
_cod_related_entry_database
_cod_related_entry_code
1 ChemSpider 58810
